data_2225210
loop_
_publ_author_name
'Znovjyak, Kateryna O.'
'Ovchynnikov, Vladimir A.'
'Sliva, Tetyana Yu.'
'Shishkina, Svitlana V.'
'Amirkhanov, Vladimir M.'

_publ_section_title
Bis(<i>N</i>-{bis[methyl(phenyl)amino]phosphoryl}-2,2,2-trichloroacetamide)dinitratodioxidouranium(VI)
_journal_coeditor_code CV2695
_journal_issue 3
_journal_name_full 'Acta Crystallographica Section E'
_journal_page_first m306
_journal_paper_doi 10.1107/S1600536810005611
_journal_volume 66
_journal_year 2010
_chemical_formula_iupac '[U  (N O3)2O2 (C16 H17 Cl3 N3 O2 P)2]'
_chemical_formula_moiety 'C32 H34 Cl6 N8 O12 P2 U'
_chemical_formula_sum 'C32 H34 Cl6 N8 O12 P2 U'
_chemical_formula_weight 1235.34
_chemical_name_systematic
;
Bis(<i>N</i>-{bis[methyl(phenyl)amino]phosphoryl}-2,2,2-
trichloroacetamide)dinitratodioxidouranium(VI)
;
_space_group_IT_number 14
_symmetry_cell_setting monoclinic
_symmetry_space_group_name_Hall '-P 2yn'
_symmetry_space_group_name_H-M 'P 1 21/n 1'
_atom_sites_solution_hydrogens geom
_atom_sites_solution_primary direct
_atom_sites_solution_secondary difmap
_audit_creation_method SHELXL-97
_cell_angle_alpha 90.00
_cell_angle_beta 97.421(3)
_cell_angle_gamma 90.00
_cell_formula_units_Z 4
_cell_length_a 10.2180(4)
_cell_length_b 16.2228(6)
_cell_length_c 28.4327(7)
_cell_measurement_reflns_used 37686
_cell_measurement_temperature 293(2)
_cell_measurement_theta_max 34.92
_cell_measurement_theta_min 2.91
_cell_volume 4673.7(3)
_computing_cell_refinement
;
CrysAlis RED (Oxford Diffraction, 2006)
;
_computing_data_collection
;
CrysAlis CCD (Oxford Diffraction, 2006)
;
_computing_data_reduction
;
CrysAlis RED (Oxford Diffraction, 2006)
;
_computing_molecular_graphics 'ORTEP-3 for Windows (Farrugia, 1997)'
_computing_publication_material 'WinGX (Farrugia, 1999)'
_computing_structure_refinement 'SHELXL97 (Sheldrick, 2008)'
_computing_structure_solution 'SHELXS97 (Sheldrick, 2008)'
_diffrn_ambient_temperature 293(2)
_diffrn_detector_area_resol_mean 16.1827
_diffrn_measured_fraction_theta_full 0.992
_diffrn_measured_fraction_theta_max 0.992
_diffrn_measurement_device_type 'Oxford Diffraction Xcalibur3'
_diffrn_measurement_method \w
_diffrn_radiation_monochromator graphite
_diffrn_radiation_source 'Enhance (Mo) X-ray Source'
_diffrn_radiation_type MoK\a
_diffrn_radiation_wavelength 0.71073
_diffrn_reflns_av_R_equivalents 0.0412
_diffrn_reflns_av_sigmaI/netI 0.0524
_diffrn_reflns_limit_h_max 13
_diffrn_reflns_limit_h_min -13
_diffrn_reflns_limit_k_max 8
_diffrn_reflns_limit_k_min -21
_diffrn_reflns_limit_l_max 24
_diffrn_reflns_limit_l_min -36
_diffrn_reflns_number 24426
_diffrn_reflns_theta_full 27.50
_diffrn_reflns_theta_max 27.50
_diffrn_reflns_theta_min 2.91
_diffrn_standards_interval_count 50
_diffrn_standards_number 2
_exptl_absorpt_coefficient_mu 3.948
_exptl_absorpt_correction_T_max 0.5057
_exptl_absorpt_correction_T_min 0.3012
_exptl_absorpt_correction_type multi-scan
_exptl_absorpt_process_details '(CrysAlis RED; Oxford Diffraction, 2006)'
_exptl_crystal_colour yellow
_exptl_crystal_density_diffrn 1.756
_exptl_crystal_density_method 'not measured'
_exptl_crystal_description block
_exptl_crystal_F_000 2408
_exptl_crystal_size_max 0.40
_exptl_crystal_size_mid 0.30
_exptl_crystal_size_min 0.20
_refine_diff_density_max 1.392
_refine_diff_density_min -1.018
_refine_ls_extinction_method none
_refine_ls_goodness_of_fit_ref 0.965
_refine_ls_hydrogen_treatment constr
_refine_ls_matrix_type full
_refine_ls_number_parameters 618
_refine_ls_number_reflns 10643
_refine_ls_number_restraints 24
_refine_ls_restrained_S_all 0.965
_refine_ls_R_factor_all 0.0701
_refine_ls_R_factor_gt 0.0479
_refine_ls_shift/su_max 0.049
_refine_ls_shift/su_mean 0.002
_refine_ls_structure_factor_coef Fsqd
_refine_ls_weighting_details 'calc w=1/[\s^2^(Fo^2^)+(0.0899P)^2^] where P=(Fo^2^+2Fc^2^)/3'
_refine_ls_weighting_scheme calc
_refine_ls_wR_factor_gt 0.1274
_refine_ls_wR_factor_ref 0.1416
_reflns_number_gt 7638
_reflns_number_total 10643
_reflns_threshold_expression I>2\s(I)
_cod_data_source_file cv2695.cif
_cod_data_source_block I
_cod_original_sg_symbol_H-M 'P 21/n'
_cod_database_code 2225210
_cod_database_fobs_code 2225210

loop_
_symmetry_equiv_pos_as_xyz
'x, y, z'
'-x+1/2, y+1/2, -z+1/2'
'-x, -y, -z'
'x-1/2, -y-1/2, z-1/2'

loop_
_atom_site_type_symbol
_atom_site_label
_atom_site_fract_x
_atom_site_fract_y
_atom_site_fract_z
_atom_site_U_iso_or_equiv
_atom_site_adp_type
_atom_site_calc_flag
_atom_site_refinement_flags
_atom_site_occupancy
_atom_site_disorder_assembly
_atom_site_disorder_group
U U 0.871559(19) 0.121947(13) 0.140066(7) 0.04079(9) Uani d . 1 . .
P P1 0.70900(15) 0.16278(10) 0.01657(5) 0.0436(3) Uani d . 1 . .
P P2 1.03225(13) 0.08951(9) 0.26388(5) 0.0372(3) Uani d . 1 A .
O O11 0.7295(5) 0.1454(3) 0.06851(15) 0.0549(11) Uani d . 1 . .
O O21 1.0084(4) 0.0994(3) 0.21199(15) 0.0483(10) Uani d . 1 . .
N N11 0.7594(5) 0.2608(3) 0.01177(16) 0.0447(11) Uani d . 1 . .
H H11A 0.8135 0.2798 0.0349 0.054 Uiso calc R 1 . .
O O8 0.8433(4) -0.0173(3) 0.17804(14) 0.0543(11) Uani d . 1 . .
N N21 0.9692(5) -0.0036(3) 0.27361(17) 0.0444(11) Uani d . 1 . .
H H21A 0.9185 -0.0256 0.2504 0.053 Uiso calc R 1 . .
O O10 0.7016(6) -0.1106(3) 0.15164(19) 0.0695(15) Uani d . 1 . .
O O6 0.8993(4) 0.2611(3) 0.10364(15) 0.0585(12) Uani d . 1 . .
O O4 0.7473(4) 0.1592(3) 0.17174(15) 0.0534(10) Uani d . 1 . .
O O3 0.9941(5) 0.0840(3) 0.10814(16) 0.0579(11) Uani d . 1 . .
O O5 1.0157(5) 0.2449(3) 0.17055(16) 0.0661(13) Uani d . 1 . .
N N4 0.7533(5) -0.0451(3) 0.14771(18) 0.0487(12) Uani d . 1 . .
O O7 1.0225(7) 0.3611(3) 0.1343(2) 0.0839(18) Uani d . 1 . .
N N22 1.1892(4) 0.0966(3) 0.28134(17) 0.0434(11) Uani d . 1 . .
N N23 0.9589(5) 0.1539(3) 0.2961(2) 0.0563(13) Uani d . 1 . .
N N13 0.7957(6) 0.1049(3) -0.0149(2) 0.0573(14) Uani d . 1 . .
O O9 0.7204(5) 0.0014(3) 0.11269(15) 0.0648(13) Uani d . 1 . .
N N3 0.9823(5) 0.2920(3) 0.13605(19) 0.0534(13) Uani d . 1 . .
N N12 0.5536(5) 0.1541(4) -0.00397(17) 0.0520(12) Uani d . 1 . .
Cl Cl5 0.7477(3) -0.1115(2) 0.3015(2) 0.196(3) Uani d . 1 . .
O O12 0.6630(5) 0.2949(3) -0.06185(15) 0.0647(13) Uani d . 1 . .
Cl Cl6 0.9530(6) -0.19012(19) 0.26862(15) 0.197(2) Uani d . 1 . .
O O22 1.0626(6) -0.0249(3) 0.34914(16) 0.0727(15) Uani d . 1 . .
C C51 0.8482(6) 0.1325(4) 0.3194(2) 0.0497(14) Uani d . 1 A .
C C21 0.9902(6) -0.0475(4) 0.3143(2) 0.0477(14) Uani d . 1 . .
C C52 0.8613(8) 0.1282(4) 0.3677(3) 0.0658(19) Uani d . 1 . .
H H52A 0.9421 0.1393 0.3856 0.079 Uiso calc R 1 A .
C C41 0.8742(8) 0.1335(4) -0.0495(3) 0.0611(18) Uani d . 1 . .
C C11 0.7230(7) 0.3129(4) -0.0250(2) 0.0495(14) Uani d . 1 B .
C C31 0.4569(7) 0.1903(5) 0.0203(3) 0.0636(18) Uani d . 1 . .
C C56 0.7273(7) 0.1217(6) 0.2935(3) 0.077(3) Uani d . 1 . .
H H56A 0.7162 0.1285 0.2608 0.092 Uiso calc R 1 A .
C C53 0.7531(10) 0.1072(6) 0.3897(3) 0.085(3) Uani d . 1 A .
H H53A 0.7622 0.1034 0.4226 0.102 Uiso calc R 1 . .
C C22 0.9179(9) -0.1300(4) 0.3144(3) 0.067(2) Uani d . 1 . .
C C54 0.6373(8) 0.0924(8) 0.3650(3) 0.094(3) Uani d . 1 . .
H H54A 0.5662 0.0766 0.3803 0.113 Uiso calc R 1 A .
C C32 0.4102(9) 0.1501(7) 0.0586(3) 0.082(2) Uani d . 1 . .
H H32A 0.4463 0.0999 0.0695 0.099 Uiso calc R 1 . .
C C36 0.4023(9) 0.2673(6) 0.0069(3) 0.091(3) Uani d . 1 . .
H H36A 0.4341 0.2974 -0.0170 0.110 Uiso calc R 1 . .
C C12 0.7731(5) 0.3968(3) -0.01573(12) 0.084(3) Uani d D 1 . .
C C24 0.9943(10) 0.2414(5) 0.2964(4) 0.107(4) Uani d . 1 A .
H H24A 0.9431 0.2710 0.3169 0.160 Uiso calc R 1 . .
H H24B 0.9767 0.2630 0.2648 0.160 Uiso calc R 1 . .
H H24C 1.0865 0.2475 0.3077 0.160 Uiso calc R 1 . .
C C42 0.8354(15) 0.1152(7) -0.0970(4) 0.121(3) Uani d . 1 . .
H H42A 0.7592 0.0846 -0.1059 0.145 Uiso calc R 1 . .
C C29 0.7946(12) 0.0162(5) -0.0064(4) 0.106(4) Uani d . 1 . .
H H29A 0.8488 -0.0109 -0.0268 0.159 Uiso calc R 1 . .
H H29B 0.7058 -0.0040 -0.0128 0.159 Uiso calc R 1 . .
H H29C 0.8285 0.0052 0.0261 0.159 Uiso calc R 1 . .
C C55 0.6225(8) 0.1005(7) 0.3167(4) 0.099(3) Uani d . 1 A .
H H55A 0.5402 0.0915 0.2993 0.119 Uiso calc R 1 . .
C C46 0.9891(12) 0.1742(7) -0.0377(5) 0.127(3) Uani d . 1 . .
H H46A 1.0155 0.1856 -0.0058 0.153 Uiso calc R 1 . .
C C35 0.3010(14) 0.2981(10) 0.0294(6) 0.154(6) Uani d . 1 . .
H H35A 0.2633 0.3484 0.0196 0.184 Uiso calc R 1 . .
Cl Cl4 0.9432(4) -0.1782(2) 0.36751(10) 0.1564(17) Uani d . 1 . .
C C43 0.9124(14) 0.1433(8) -0.1318(4) 0.121(3) Uani d . 1 . .
H H43A 0.8862 0.1332 -0.1639 0.145 Uiso calc R 1 . .
C C44 1.0247(13) 0.1852(7) -0.1174(6) 0.127(3) Uani d . 1 . .
H H44A 1.0737 0.2051 -0.1404 0.153 Uiso calc R 1 . .
C C45 1.0703(13) 0.1998(7) -0.0707(5) 0.127(3) Uani d . 1 . .
H H45A 1.1509 0.2255 -0.0615 0.153 Uiso calc R 1 . .
C C13 0.5054(8) 0.1276(6) -0.0522(3) 0.082(3) Uani d . 1 . .
H H13A 0.4107 0.1271 -0.0565 0.124 Uiso calc R 1 . .
H H13B 0.5377 0.0733 -0.0574 0.124 Uiso calc R 1 . .
H H13C 0.5361 0.1652 -0.0745 0.124 Uiso calc R 1 . .
C C33 0.3089(13) 0.1862(11) 0.0799(4) 0.119(4) Uani d . 1 . .
H H33A 0.2780 0.1597 0.1053 0.143 Uiso calc R 1 . .
C C34 0.2554(13) 0.2578(14) 0.0648(5) 0.142(6) Uani d . 1 . .
H H34A 0.1860 0.2798 0.0789 0.170 Uiso calc R 1 . .
C C61A 1.277(3) 0.0532(18) 0.2554(12) 0.035(7) Uani d PD 0.40(4) A 1
C C62A 1.325(3) 0.084(2) 0.2186(12) 0.080(8) Uani d PD 0.40(4) A 1
H H62A 1.2954 0.1361 0.2082 0.096 Uiso calc PR 0.40(4) A 1
C C63A 1.414(3) 0.048(2) 0.1948(11) 0.080(8) Uani d PD 0.40(4) A 1
H H63A 1.4456 0.0742 0.1694 0.096 Uiso calc PR 0.40(4) A 1
C C64A 1.454(5) -0.026(3) 0.2086(11) 0.119(19) Uani d PD 0.40(4) A 1
H H64A 1.5097 -0.0551 0.1908 0.143 Uiso calc PR 0.40(4) A 1
C C65A 1.415(2) -0.0641(16) 0.2503(14) 0.076(9) Uani d PD 0.40(4) A 1
H H65A 1.4524 -0.1133 0.2624 0.092 Uiso calc PR 0.40(4) A 1
C C66A 1.318(3) -0.0223(15) 0.2719(9) 0.050(6) Uani d PD 0.40(4) A 1
H H66A 1.2823 -0.0462 0.2971 0.060 Uiso calc PR 0.40(4) A 1
C C23A 1.235(4) 0.1244(19) 0.3328(12) 0.045(7) Uani d P 0.40(4) A 1
H H23A 1.3295 0.1259 0.3382 0.068 Uiso calc PR 0.40(4) A 1
H H23B 1.2027 0.0864 0.3544 0.068 Uiso calc PR 0.40(4) A 1
H H23C 1.2006 0.1785 0.3376 0.068 Uiso calc PR 0.40(4) A 1
C C62B 1.3294(17) 0.1168(16) 0.2199(7) 0.067(5) Uani d PD 0.60(4) A 2
H H62B 1.3008 0.1712 0.2190 0.080 Uiso calc PR 0.60(4) A 2
C C61B 1.280(3) 0.0668(16) 0.2495(10) 0.057(8) Uani d PD 0.60(4) A 2
C C63B 1.417(2) 0.096(3) 0.1911(7) 0.108(9) Uani d PD 0.60(4) A 2
H H63B 1.4534 0.1352 0.1728 0.129 Uiso calc PR 0.60(4) A 2
C C64B 1.452(2) 0.018(3) 0.1893(14) 0.123(14) Uani d PD 0.60(4) A 2
H H64B 1.4957 -0.0013 0.1648 0.147 Uiso calc PR 0.60(4) A 2
C C65B 1.421(3) -0.038(3) 0.2255(18) 0.157(17) Uani d PD 0.60(4) A 2
H H65B 1.4650 -0.0879 0.2312 0.188 Uiso calc PR 0.60(4) A 2
C C66B 1.320(3) -0.0131(16) 0.2518(17) 0.137(14) Uani d PD 0.60(4) A 2
H H66B 1.2815 -0.0508 0.2704 0.164 Uiso calc PR 0.60(4) A 2
C C23B 1.257(3) 0.116(2) 0.3260(10) 0.086(11) Uani d P 0.60(4) A 2
H H23D 1.3502 0.1150 0.3246 0.129 Uiso calc PR 0.60(4) A 2
H H23E 1.2352 0.0767 0.3489 0.129 Uiso calc PR 0.60(4) A 2
H H23F 1.2316 0.1703 0.3351 0.129 Uiso calc PR 0.60(4) A 2
Cl Cl1A 0.9423(8) 0.4061(6) 0.0048(7) 0.310(13) Uani d PD 0.567(15) B 3
Cl Cl2A 0.7365(18) 0.4709(5) -0.0607(3) 0.168(6) Uani d PD 0.567(15) B 3
Cl Cl3A 0.701(2) 0.4297(7) 0.0339(4) 0.312(13) Uani d PD 0.567(15) B 3
Cl Cl1B 0.9345(8) 0.3982(7) -0.0312(7) 0.159(6) Uani d PD 0.433(15) B 4
Cl Cl2B 0.6768(16) 0.4636(6) -0.0549(5) 0.121(5) Uani d PD 0.433(15) B 4
Cl Cl3B 0.7851(17) 0.4390(6) 0.04167(19) 0.145(5) Uani d PD 0.433(15) B 4

loop_
_atom_site_aniso_label
_atom_site_aniso_U_11
_atom_site_aniso_U_22
_atom_site_aniso_U_33
_atom_site_aniso_U_12
_atom_site_aniso_U_13
_atom_site_aniso_U_23
U 0.03685(13) 0.04673(14) 0.03773(13) -0.00300(9) 0.00076(8) 0.00362(9)
P1 0.0466(8) 0.0454(8) 0.0363(7) -0.0095(7) -0.0034(6) 0.0026(6)
P2 0.0280(6) 0.0385(7) 0.0443(8) -0.0023(6) 0.0012(5) 0.0020(6)
O11 0.055(3) 0.064(3) 0.042(2) -0.014(2) -0.0080(19) 0.008(2)
O21 0.039(2) 0.053(2) 0.049(2) -0.0072(18) -0.0080(18) 0.0098(19)
N11 0.054(3) 0.046(3) 0.032(2) -0.004(2) -0.006(2) 0.005(2)
O8 0.058(3) 0.057(2) 0.045(2) -0.013(2) -0.005(2) 0.003(2)
N21 0.045(3) 0.041(3) 0.044(3) -0.012(2) -0.004(2) 0.003(2)
O10 0.083(4) 0.059(3) 0.064(3) -0.029(3) 0.000(3) 0.005(2)
O6 0.062(3) 0.052(3) 0.056(3) -0.016(2) -0.013(2) 0.007(2)
O4 0.049(2) 0.059(3) 0.053(3) 0.009(2) 0.0075(19) 0.007(2)
O3 0.059(3) 0.058(3) 0.060(3) 0.004(2) 0.022(2) 0.000(2)
O5 0.077(3) 0.061(3) 0.054(3) -0.016(2) -0.016(2) 0.011(2)
N4 0.053(3) 0.049(3) 0.043(3) -0.013(2) 0.002(2) -0.001(2)
O7 0.109(5) 0.060(3) 0.078(4) -0.034(3) -0.006(3) 0.004(3)
N22 0.032(2) 0.056(3) 0.041(3) -0.005(2) -0.0008(19) -0.001(2)
N23 0.051(3) 0.043(3) 0.079(4) 0.002(2) 0.025(3) -0.002(3)
N13 0.064(4) 0.047(3) 0.060(3) -0.008(3) 0.005(3) 0.001(2)
O9 0.073(3) 0.065(3) 0.049(3) -0.021(2) -0.018(2) 0.008(2)
N3 0.055(3) 0.053(3) 0.052(3) -0.013(3) 0.002(2) 0.001(3)
N12 0.047(3) 0.066(3) 0.040(3) -0.008(3) -0.003(2) 0.003(3)
Cl5 0.086(2) 0.150(3) 0.336(7) -0.052(2) -0.036(3) 0.115(4)
O12 0.089(4) 0.063(3) 0.036(2) -0.007(3) -0.014(2) 0.005(2)
Cl6 0.366(7) 0.0752(18) 0.177(3) -0.072(3) 0.140(4) -0.052(2)
O22 0.094(4) 0.068(3) 0.048(3) -0.018(3) -0.023(3) 0.004(2)
C51 0.041(3) 0.055(4) 0.054(4) 0.007(3) 0.009(3) -0.007(3)
C21 0.048(3) 0.046(3) 0.047(3) -0.003(3) -0.006(3) 0.004(3)
C52 0.059(4) 0.078(5) 0.059(4) -0.004(4) 0.000(3) -0.006(4)
C41 0.059(4) 0.051(4) 0.075(5) 0.009(3) 0.017(4) -0.001(3)
C11 0.063(4) 0.051(3) 0.034(3) -0.002(3) 0.004(3) 0.004(3)
C31 0.048(4) 0.080(5) 0.060(4) -0.012(4) -0.004(3) 0.002(4)
C56 0.051(4) 0.134(8) 0.046(4) 0.008(4) 0.008(3) 0.007(4)
C53 0.091(7) 0.115(7) 0.052(4) 0.006(6) 0.025(4) -0.003(4)
C22 0.086(5) 0.052(4) 0.059(4) -0.015(4) -0.008(4) 0.013(3)
C54 0.055(5) 0.149(9) 0.087(7) -0.014(5) 0.039(5) -0.006(6)
C32 0.066(5) 0.120(7) 0.061(5) -0.018(5) 0.010(4) 0.006(5)
C36 0.086(6) 0.100(7) 0.089(6) 0.030(5) 0.014(5) 0.020(5)
C12 0.139(9) 0.051(4) 0.053(4) 0.002(5) -0.013(5) 0.011(3)
C24 0.110(8) 0.048(4) 0.178(11) -0.012(5) 0.077(8) -0.016(5)
C42 0.141(8) 0.146(7) 0.083(5) 0.016(6) 0.046(5) 0.001(5)
C29 0.160(10) 0.055(5) 0.112(8) -0.009(6) 0.052(7) -0.008(5)
C55 0.039(4) 0.160(9) 0.099(7) -0.011(5) 0.009(4) -0.028(7)
C46 0.109(5) 0.101(4) 0.184(8) -0.005(4) 0.065(5) -0.009(5)
C35 0.110(10) 0.156(13) 0.188(15) 0.064(10) -0.005(10) -0.032(12)
Cl4 0.230(4) 0.127(2) 0.0944(19) -0.088(3) -0.047(2) 0.0574(18)
C43 0.141(8) 0.146(7) 0.083(5) 0.016(6) 0.046(5) 0.001(5)
C44 0.109(5) 0.101(4) 0.184(8) -0.005(4) 0.065(5) -0.009(5)
C45 0.109(5) 0.101(4) 0.184(8) -0.005(4) 0.065(5) -0.009(5)
C13 0.060(4) 0.135(8) 0.049(4) -0.030(5) -0.008(3) -0.021(4)
C33 0.098(9) 0.181(14) 0.082(7) -0.012(9) 0.026(6) -0.001(8)
C34 0.086(9) 0.24(2) 0.101(10) -0.004(11) 0.031(7) -0.045(12)
C61A 0.022(12) 0.046(13) 0.036(11) 0.006(9) -0.003(8) -0.003(9)
C62A 0.109(19) 0.069(16) 0.069(12) 0.028(13) 0.038(11) 0.016(12)
C63A 0.109(19) 0.069(16) 0.069(12) 0.028(13) 0.038(11) 0.016(12)
C64A 0.20(5) 0.12(3) 0.053(18) 0.01(3) 0.07(2) -0.020(18)
C65A 0.052(12) 0.047(12) 0.13(2) 0.036(9) 0.000(13) 0.013(13)
C66A 0.046(12) 0.051(12) 0.056(12) 0.005(9) 0.018(8) -0.001(8)
C23A 0.051(17) 0.058(12) 0.026(10) -0.010(10) 0.001(10) 0.008(10)
C62B 0.052(8) 0.087(12) 0.063(9) -0.002(8) 0.016(6) 0.004(9)
C61B 0.038(11) 0.062(11) 0.071(17) -0.001(8) 0.005(10) -0.012(10)
C63B 0.083(12) 0.16(3) 0.087(13) 0.008(16) 0.042(10) 0.007(16)
C64B 0.083(14) 0.15(3) 0.15(3) -0.001(16) 0.065(16) -0.05(2)
C65B 0.15(3) 0.12(3) 0.19(5) 0.08(2) -0.02(3) -0.03(2)
C66B 0.073(15) 0.096(18) 0.26(4) -0.003(13) 0.08(2) -0.03(2)
C23B 0.035(8) 0.17(3) 0.052(12) -0.018(10) 0.004(7) -0.048(11)
Cl1A 0.332(17) 0.126(7) 0.40(2) -0.145(9) -0.229(17) 0.104(11)
Cl2A 0.360(18) 0.075(4) 0.057(3) -0.049(6) -0.020(6) 0.021(3)
Cl3A 0.77(4) 0.076(5) 0.104(6) -0.019(13) 0.097(13) -0.050(4)
Cl1B 0.113(7) 0.113(6) 0.266(15) -0.065(6) 0.077(8) -0.060(8)
Cl2B 0.192(10) 0.045(4) 0.112(7) 0.015(5) -0.040(6) 0.034(3)
Cl3B 0.334(15) 0.059(4) 0.034(3) -0.061(6) -0.007(5) -0.008(3)

loop_
_atom_type_symbol
_atom_type_description
_atom_type_scat_dispersion_real
_atom_type_scat_dispersion_imag
_atom_type_scat_source
C C 0.0033 0.0016 'International Tables Vol C Tables 4.2.6.8 and 6.1.1.4'
H H 0.0000 0.0000 'International Tables Vol C Tables 4.2.6.8 and 6.1.1.4'
N N 0.0061 0.0033 'International Tables Vol C Tables 4.2.6.8 and 6.1.1.4'
O O 0.0106 0.0060 'International Tables Vol C Tables 4.2.6.8 and 6.1.1.4'
P P 0.1023 0.0942 'International Tables Vol C Tables 4.2.6.8 and 6.1.1.4'
Cl Cl 0.1484 0.1585 'International Tables Vol C Tables 4.2.6.8 and 6.1.1.4'
U U -9.6767 9.6646 'International Tables Vol C Tables 4.2.6.8 and 6.1.1.4'

loop_
_geom_angle_atom_site_label_1
_geom_angle_atom_site_label_2
_geom_angle_atom_site_label_3
_geom_angle_site_symmetry_1
_geom_angle_site_symmetry_3
_geom_angle
_geom_angle_publ_flag
O3 U O4 . . 179.3(2) ?
O3 U O21 . . 90.65(19) ?
O4 U O21 . . 89.76(17) ?
O3 U O11 . . 90.6(2) ?
O4 U O11 . . 88.96(18) ?
O21 U O11 . . 178.71(15) ?
O3 U O6 . . 88.62(19) ?
O4 U O6 . . 91.73(18) ?
O21 U O6 . . 114.30(13) ?
O11 U O6 . . 65.94(14) ?
O3 U O8 . . 92.05(19) ?
O4 U O8 . . 87.61(18) ?
O21 U O8 . . 65.11(13) ?
O11 U O8 . . 114.64(14) ?
O6 U O8 . . 179.10(14) ?
O3 U O9 . . 91.0(2) ?
O4 U O9 . . 88.3(2) ?
O21 U O9 . . 114.52(14) ?
O11 U O9 . . 65.26(15) ?
O6 U O9 . . 131.19(13) ?
O8 U O9 . . 49.41(13) ?
O3 U O5 . . 91.8(2) ?
O4 U O5 . . 88.9(2) ?
O21 U O5 . . 64.90(14) ?
O11 U O5 . . 115.25(15) ?
O6 U O5 . . 49.47(13) ?
O8 U O5 . . 129.89(14) ?
O9 U O5 . . 177.16(17) ?
O3 U N4 . . 92.39(19) ?
O4 U N4 . . 87.04(18) ?
O21 U N4 . . 89.79(14) ?
O11 U N4 . . 89.96(14) ?
O6 U N4 . . 155.89(13) ?
O8 U N4 . . 24.69(13) ?
O9 U N4 . . 24.74(13) ?
O5 U N4 . . 154.40(14) ?
O3 U N3 . . 90.31(19) ?
O4 U N3 . . 90.27(19) ?
O21 U N3 . . 89.49(14) ?
O11 U N3 . . 90.70(15) ?
O6 U N3 . . 24.85(13) ?
O8 U N3 . . 154.51(14) ?
O9 U N3 . . 155.93(14) ?
O5 U N3 . . 24.62(13) ?
N4 U N3 . . 177.22(14) ?
O11 P1 N12 . . 110.2(3) ?
O11 P1 N13 . . 114.6(3) ?
N12 P1 N13 . . 109.1(3) ?
O11 P1 N11 . . 104.7(2) ?
N12 P1 N11 . . 110.3(3) ?
N13 P1 N11 . . 107.8(3) ?
O21 P2 N22 . . 109.1(3) ?
O21 P2 N23 . . 117.6(3) ?
N22 P2 N23 . . 106.9(3) ?
O21 P2 N21 . . 104.2(2) ?
N22 P2 N21 . . 113.5(3) ?
N23 P2 N21 . . 105.6(3) ?
P1 O11 U . . 150.6(3) ?
P2 O21 U . . 152.9(3) ?
C11 N11 P1 . . 126.4(4) ?
C11 N11 H11A . . 116.8 ?
P1 N11 H11A . . 116.8 ?
N4 O8 U . . 98.1(3) ?
C21 N21 P2 . . 126.3(4) ?
C21 N21 H21A . . 116.8 ?
P2 N21 H21A . . 116.8 ?
N3 O6 U . . 98.9(3) ?
N3 O5 U . . 97.0(3) ?
O10 N4 O8 . . 123.0(5) ?
O10 N4 O9 . . 121.9(5) ?
O8 N4 O9 . . 115.1(5) ?
O10 N4 U . . 177.2(5) ?
O8 N4 U . . 57.3(3) ?
O9 N4 U . . 57.9(3) ?
C23B N22 C61A . . 108(2) ?
C23B N22 C61B . . 111.1(17) ?
C61A N22 C61B . . 11.1(17) ?
C23B N22 C23A . . 12(2) ?
C61A N22 C23A . . 120(2) ?
C61B N22 C23A . . 123.2(19) ?
C23B N22 P2 . . 130.2(13) ?
C61A N22 P2 . . 118.2(16) ?
C61B N22 P2 . . 118.0(13) ?
C23A N22 P2 . . 118.4(16) ?
C51 N23 C24 . . 116.4(6) ?
C51 N23 P2 . . 123.6(4) ?
C24 N23 P2 . . 119.4(5) ?
C41 N13 C29 . . 116.9(7) ?
C41 N13 P1 . . 125.7(4) ?
C29 N13 P1 . . 117.4(6) ?
N4 O9 U . . 97.4(3) ?
O7 N3 O5 . . 122.8(6) ?
O7 N3 O6 . . 122.6(6) ?
O5 N3 O6 . . 114.6(5) ?
O7 N3 U . . 177.9(5) ?
O5 N3 U . . 58.3(3) ?
O6 N3 U . . 56.2(3) ?
C31 N12 C13 . . 114.3(6) ?
C31 N12 P1 . . 120.2(4) ?
C13 N12 P1 . . 123.9(5) ?
C56 C51 C52 . . 120.0(7) ?
C56 C51 N23 . . 119.9(6) ?
C52 C51 N23 . . 119.9(6) ?
O22 C21 N21 . . 123.6(6) ?
O22 C21 C22 . . 120.3(6) ?
N21 C21 C22 . . 116.1(5) ?
C51 C52 C53 . . 119.2(7) ?
C51 C52 H52A . . 120.4 ?
C53 C52 H52A . . 120.4 ?
C46 C41 C42 . . 118.4(10) ?
C46 C41 N13 . . 122.4(9) ?
C42 C41 N13 . . 119.1(8) ?
O12 C11 N11 . . 126.1(6) ?
O12 C11 C12 . . 121.3(5) ?
N11 C11 C12 . . 112.6(5) ?
C36 C31 C32 . . 117.6(8) ?
C36 C31 N12 . . 121.3(7) ?
C32 C31 N12 . . 121.1(7) ?
C51 C56 C55 . . 118.8(7) ?
C51 C56 H56A . . 120.6 ?
C55 C56 H56A . . 120.6 ?
C54 C53 C52 . . 121.4(8) ?
C54 C53 H53A . . 119.3 ?
C52 C53 H53A . . 119.3 ?
C21 C22 Cl4 . . 112.9(5) ?
C21 C22 Cl6 . . 110.5(6) ?
Cl4 C22 Cl6 . . 113.3(5) ?
C21 C22 Cl5 . . 108.4(5) ?
Cl4 C22 Cl5 . . 107.5(5) ?
Cl6 C22 Cl5 . . 103.8(5) ?
C53 C54 C55 . . 119.4(8) ?
C53 C54 H54A . . 120.3 ?
C55 C54 H54A . . 120.3 ?
C33 C32 C31 . . 119.1(10) ?
C33 C32 H32A . . 120.4 ?
C31 C32 H32A . . 120.4 ?
C35 C36 C31 . . 119.6(11) ?
C35 C36 H36A . . 120.2 ?
C31 C36 H36A . . 120.2 ?
C11 C12 Cl1A . . 116.4(5) ?
C11 C12 Cl2A . . 117.9(5) ?
Cl1A C12 Cl2A . . 106.9(6) ?
C11 C12 Cl3B . . 120.6(5) ?
Cl1A C12 Cl3B . . 73.2(7) ?
Cl2A C12 Cl3B . . 113.0(6) ?
C11 C12 Cl2B . . 107.7(5) ?
Cl1A C12 Cl2B . . 127.1(7) ?
Cl2A C12 Cl2B . . 21.7(9) ?
Cl3B C12 Cl2B . . 108.3(7) ?
C11 C12 Cl3A . . 104.7(6) ?
Cl1A C12 Cl3A . . 101.8(8) ?
Cl2A C12 Cl3A . . 107.6(7) ?
Cl3B C12 Cl3A . . 28.9(8) ?
Cl2B C12 Cl3A . . 93.5(7) ?
C11 C12 Cl1B . . 106.4(5) ?
Cl1A C12 Cl1B . . 33.9(6) ?
Cl2A C12 Cl1B . . 85.9(7) ?
Cl3B C12 Cl1B . . 105.7(7) ?
Cl2B C12 Cl1B . . 107.4(8) ?
Cl3A C12 Cl1B . . 134.5(8) ?
N23 C24 H24A . . 109.5 ?
N23 C24 H24B . . 109.5 ?
H24A C24 H24B . . 109.5 ?
N23 C24 H24C . . 109.5 ?
H24A C24 H24C . . 109.5 ?
H24B C24 H24C . . 109.5 ?
C41 C42 C43 . . 119.7(13) ?
C41 C42 H42A . . 120.1 ?
C43 C42 H42A . . 120.1 ?
N13 C29 H29A . . 109.5 ?
N13 C29 H29B . . 109.5 ?
H29A C29 H29B . . 109.5 ?
N13 C29 H29C . . 109.5 ?
H29A C29 H29C . . 109.5 ?
H29B C29 H29C . . 109.5 ?
C54 C55 C56 . . 120.9(8) ?
C54 C55 H55A . . 119.5 ?
C56 C55 H55A . . 119.5 ?
C41 C46 C45 . . 123.5(14) ?
C41 C46 H46A . . 118.3 ?
C45 C46 H46A . . 118.3 ?
C34 C35 C36 . . 122.0(14) ?
C34 C35 H35A . . 119.0 ?
C36 C35 H35A . . 119.0 ?
C44 C43 C42 . . 118.4(13) ?
C44 C43 H43A . . 120.8 ?
C42 C43 H43A . . 120.8 ?
C43 C44 C45 . . 123.4(13) ?
C43 C44 H44A . . 118.3 ?
C45 C44 H44A . . 118.3 ?
C44 C45 C46 . . 116.4(13) ?
C44 C45 H45A . . 121.8 ?
C46 C45 H45A . . 121.8 ?
N12 C13 H13A . . 109.5 ?
N12 C13 H13B . . 109.5 ?
H13A C13 H13B . . 109.5 ?
N12 C13 H13C . . 109.5 ?
H13A C13 H13C . . 109.5 ?
H13B C13 H13C . . 109.5 ?
C34 C33 C32 . . 121.6(13) ?
C34 C33 H33A . . 119.2 ?
C32 C33 H33A . . 119.2 ?
C33 C34 C35 . . 120.1(14) ?
C33 C34 H34A . . 119.9 ?
C35 C34 H34A . . 119.9 ?
C62A C61A C66A . . 119.2(18) ?
C62A C61A N22 . . 124(2) ?
C66A C61A N22 . . 117(2) ?
C63A C62A C61A . . 126(2) ?
C63A C62A H62A . . 117.1 ?
C61A C62A H62A . . 117.0 ?
C64A C63A C62A . . 117(2) ?
C64A C63A H63A . . 121.3 ?
C62A C63A H63A . . 121.3 ?
C63A C64A C65A . . 122(2) ?
C63A C64A H64A . . 119.1 ?
C65A C64A H64A . . 119.2 ?
C66A C65A C64A . . 116(2) ?
C66A C65A H65A . . 121.9 ?
C64A C65A H65A . . 121.9 ?
C61A C66A C65A . . 119(2) ?
C61A C66A H66A . . 120.4 ?
C65A C66A H66A . . 120.4 ?
N22 C23A H23A . . 109.5 ?
N22 C23A H23B . . 109.5 ?
H23A C23A H23B . . 109.5 ?
N22 C23A H23C . . 109.5 ?
H23A C23A H23C . . 109.5 ?
H23B C23A H23C . . 109.5 ?
C63B C62B C61B . . 125.5(18) ?
C63B C62B H62B . . 117.3 ?
C61B C62B H62B . . 117.3 ?
C62B C61B C66B . . 118.6(16) ?
C62B C61B N22 . . 121.4(18) ?
C66B C61B N22 . . 119.9(18) ?
C64B C63B C62B . . 118(2) ?
C64B C63B H63B . . 120.9 ?
C62B C63B H63B . . 120.9 ?
C63B C64B C65B . . 120(2) ?
C63B C64B H64B . . 120.2 ?
C65B C64B H64B . . 120.2 ?
C66B C65B C64B . . 116(2) ?
C66B C65B H65B . . 121.9 ?
C64B C65B H65B . . 121.9 ?
C61B C66B C65B . . 119(2) ?
C61B C66B H66B . . 120.5 ?
C65B C66B H66B . . 120.4 ?
N22 C23B H23D . . 109.5 ?
N22 C23B H23E . . 109.5 ?
H23D C23B H23E . . 109.5 ?
N22 C23B H23F . . 109.5 ?
H23D C23B H23F . . 109.5 ?
H23E C23B H23F . . 109.5 ?

loop_
_geom_bond_atom_site_label_1
_geom_bond_atom_site_label_2
_geom_bond_site_symmetry_2
_geom_bond_distance
_geom_bond_publ_flag
U O3 . 1.750(4) ?
U O4 . 1.756(4) ?
U O21 . 2.352(4) ?
U O11 . 2.372(4) ?
U O6 . 2.515(4) ?
U O8 . 2.537(4) ?
U O9 . 2.550(4) ?
U O5 . 2.564(4) ?
U N4 . 2.986(5) ?
U N3 . 2.989(5) ?
P1 O11 . 1.492(4) ?
P1 N12 . 1.626(5) ?
P1 N13 . 1.634(6) ?
P1 N11 . 1.683(5) ?
P2 O21 . 1.473(4) ?
P2 N22 . 1.621(5) ?
P2 N23 . 1.635(6) ?
P2 N21 . 1.680(5) ?
N11 C11 . 1.358(7) ?
N11 H11A . 0.8600 ?
O8 N4 . 1.260(6) ?
N21 C21 . 1.350(7) ?
N21 H21A . 0.8600 ?
O10 N4 . 1.198(6) ?
O6 N3 . 1.271(6) ?
O5 N3 . 1.255(7) ?
N4 O9 . 1.260(6) ?
O7 N3 . 1.198(7) ?
N22 C23B . 1.40(3) ?
N22 C61A . 1.42(2) ?
N22 C61B . 1.46(2) ?
N22 C23A . 1.54(4) ?
N23 C51 . 1.424(8) ?
N23 C24 . 1.464(9) ?
N13 C41 . 1.425(10) ?
N13 C29 . 1.459(10) ?
N12 C31 . 1.405(9) ?
N12 C13 . 1.461(8) ?
Cl5 C22 . 1.756(9) ?
O12 C11 . 1.180(7) ?
Cl6 C22 . 1.702(9) ?
O22 C21 . 1.215(7) ?
C51 C56 . 1.365(10) ?
C51 C52 . 1.365(10) ?
C21 C22 . 1.530(9) ?
C52 C53 . 1.381(12) ?
C52 H52A . 0.9300 ?
C41 C46 . 1.351(14) ?
C41 C42 . 1.390(15) ?
C11 C12 . 1.467(8) ?
C31 C36 . 1.400(11) ?
C31 C32 . 1.403(11) ?
C56 C55 . 1.371(11) ?
C56 H56A . 0.9300 ?
C53 C54 . 1.317(12) ?
C53 H53A . 0.9300 ?
C22 Cl4 . 1.690(7) ?
C54 C55 . 1.371(12) ?
C54 H54A . 0.9300 ?
C32 C33 . 1.395(15) ?
C32 H32A . 0.9300 ?
C36 C35 . 1.379(16) ?
C36 H36A . 0.9300 ?
C12 Cl1A . 1.7587(10) ?
C12 Cl2A . 1.7590(10) ?
C12 Cl3B . 1.7591(10) ?
C12 Cl2B . 1.7593(10) ?
C12 Cl3A . 1.7600(10) ?
C12 Cl1B . 1.7606(10) ?
C24 H24A . 0.9600 ?
C24 H24B . 0.9600 ?
C24 H24C . 0.9600 ?
C42 C43 . 1.418(16) ?
C42 H42A . 0.9300 ?
C29 H29A . 0.9600 ?
C29 H29B . 0.9600 ?
C29 H29C . 0.9600 ?
C55 H55A . 0.9300 ?
C46 C45 . 1.395(15) ?
C46 H46A . 0.9300 ?
C35 C34 . 1.33(2) ?
C35 H35A . 0.9300 ?
C43 C44 . 1.351(17) ?
C43 H43A . 0.9300 ?
C44 C45 . 1.371(17) ?
C44 H44A . 0.9300 ?
C45 H45A . 0.9300 ?
C13 H13A . 0.9600 ?
C13 H13B . 0.9600 ?
C13 H13C . 0.9600 ?
C33 C34 . 1.33(2) ?
C33 H33A . 0.9300 ?
C34 H34A . 0.9300 ?
C61A C62A . 1.315(19) ?
C61A C66A . 1.36(2) ?
C62A C63A . 1.33(2) ?
C62A H62A . 0.9300 ?
C63A C64A . 1.32(4) ?
C63A H63A . 0.9300 ?
C64A C65A . 1.44(4) ?
C64A H64A . 0.9300 ?
C65A C66A . 1.41(3) ?
C65A H65A . 0.9300 ?
C66A H66A . 0.9300 ?
C23A H23A . 0.9600 ?
C23A H23B . 0.9600 ?
C23A H23C . 0.9600 ?
C62B C63B . 1.336(17) ?
C62B C61B . 1.315(18) ?
C62B H62B . 0.9300 ?
C61B C66B . 1.360(19) ?
C63B C64B . 1.32(3) ?
C63B H63B . 0.9300 ?
C64B C65B . 1.43(4) ?
C64B H64B . 0.9300 ?
C65B C66B . 1.41(2) ?
C65B H65B . 0.9300 ?
C66B H66B . 0.9300 ?
C23B H23D . 0.9600 ?
C23B H23E . 0.9600 ?
C23B H23F . 0.9600 ?

loop_
_geom_hbond_atom_site_label_D
_geom_hbond_atom_site_label_H
_geom_hbond_atom_site_label_A
_geom_hbond_site_symmetry_A
_geom_hbond_distance_DH
_geom_hbond_distance_HA
_geom_hbond_distance_DA
_geom_hbond_angle_DHA
N11 H11A O6 . 0.86 2.06 2.811(6) 145.7
N21 H21A O8 . 0.86 2.11 2.861(6) 146.1

loop_
_geom_torsion_atom_site_label_1
_geom_torsion_atom_site_label_2
_geom_torsion_atom_site_label_3
_geom_torsion_atom_site_label_4
_geom_torsion_site_symmetry_1
_geom_torsion_site_symmetry_2
_geom_torsion_site_symmetry_3
_geom_torsion_site_symmetry_4
_geom_torsion
_geom_torsion_publ_flag
N12 P1 O11 U . . . . 171.1(5) ?
N13 P1 O11 U . . . . 47.7(7) ?
N11 P1 O11 U . . . . -70.2(6) ?
O3 U O11 P1 . . . . -26.7(6) ?
O4 U O11 P1 . . . . 153.9(6) ?
O21 U O11 P1 . . . . 162(6) ?
O6 U O11 P1 . . . . 61.5(6) ?
O8 U O11 P1 . . . . -119.2(6) ?
O9 U O11 P1 . . . . -117.5(6) ?
O5 U O11 P1 . . . . 65.6(6) ?
N4 U O11 P1 . . . . -119.1(6) ?
N3 U O11 P1 . . . . 63.6(6) ?
N22 P2 O21 U . . . . -166.1(5) ?
N23 P2 O21 U . . . . -44.2(7) ?
N21 P2 O21 U . . . . 72.3(6) ?
O3 U O21 P2 . . . . -162.8(6) ?
O4 U O21 P2 . . . . 16.7(6) ?
O11 U O21 P2 . . . . 8(7) ?
O6 U O21 P2 . . . . 108.4(6) ?
O8 U O21 P2 . . . . -70.8(6) ?
O9 U O21 P2 . . . . -71.4(6) ?
O5 U O21 P2 . . . . 105.6(6) ?
N4 U O21 P2 . . . . -70.4(6) ?
N3 U O21 P2 . . . . 106.9(6) ?
O11 P1 N11 C11 . . . . -157.5(5) ?
N12 P1 N11 C11 . . . . -39.0(6) ?
N13 P1 N11 C11 . . . . 80.1(6) ?
O3 U O8 N4 . . . . -91.3(4) ?
O4 U O8 N4 . . . . 88.1(4) ?
O21 U O8 N4 . . . . 179.0(4) ?
O11 U O8 N4 . . . . 0.4(4) ?
O6 U O8 N4 . . . . 131(9) ?
O9 U O8 N4 . . . . -1.7(3) ?
O5 U O8 N4 . . . . 174.7(3) ?
N3 U O8 N4 . . . . 173.7(3) ?
O21 P2 N21 C21 . . . . 165.7(5) ?
N22 P2 N21 C21 . . . . 47.1(6) ?
N23 P2 N21 C21 . . . . -69.7(6) ?
O3 U O6 N3 . . . . -93.7(4) ?
O4 U O6 N3 . . . . 86.9(4) ?
O21 U O6 N3 . . . . -3.6(4) ?
O11 U O6 N3 . . . . 175.0(4) ?
O8 U O6 N3 . . . . 45(9) ?
O9 U O6 N3 . . . . 176.1(3) ?
O5 U O6 N3 . . . . -0.2(3) ?
N4 U O6 N3 . . . . 173.5(4) ?
O3 U O5 N3 . . . . 86.9(4) ?
O4 U O5 N3 . . . . -93.0(4) ?
O21 U O5 N3 . . . . 176.8(4) ?
O11 U O5 N3 . . . . -4.7(4) ?
O6 U O5 N3 . . . . 0.2(3) ?
O8 U O5 N3 . . . . -179.0(3) ?
O9 U O5 N3 . . . . -104(3) ?
N4 U O5 N3 . . . . -173.9(3) ?
U O8 N4 O10 . . . . -176.7(6) ?
U O8 N4 O9 . . . . 2.8(6) ?
O3 U N4 O10 . . . . -17E1(10) ?
O4 U N4 O10 . . . . 6(9) ?
O21 U N4 O10 . . . . 96(9) ?
O11 U N4 O10 . . . . -83(9) ?
O6 U N4 O10 . . . . -82(9) ?
O8 U N4 O10 . . . . 96(9) ?
O9 U N4 O10 . . . . -87(9) ?
O5 U N4 O10 . . . . 87(9) ?
N3 U N4 O10 . . . . 20(11) ?
O3 U N4 O8 . . . . 89.7(4) ?
O4 U N4 O8 . . . . -90.7(4) ?
O21 U N4 O8 . . . . -0.9(4) ?
O11 U N4 O8 . . . . -179.7(4) ?
O6 U N4 O8 . . . . -178.3(4) ?
O9 U N4 O8 . . . . 177.0(6) ?
O5 U N4 O8 . . . . -9.4(6) ?
N3 U N4 O8 . . . . -76(3) ?
O3 U N4 O9 . . . . -87.2(4) ?
O4 U N4 O9 . . . . 92.3(4) ?
O21 U N4 O9 . . . . -177.9(4) ?
O11 U N4 O9 . . . . 3.4(4) ?
O6 U N4 O9 . . . . 4.7(6) ?
O8 U N4 O9 . . . . -177.0(6) ?
O5 U N4 O9 . . . . 173.6(4) ?
N3 U N4 O9 . . . . 107(3) ?
O21 P2 N22 C23B . . . . 158.1(17) ?
N23 P2 N22 C23B . . . . 29.9(18) ?
N21 P2 N22 C23B . . . . -86.1(17) ?
O21 P2 N22 C61A . . . . -45.1(14) ?
N23 P2 N22 C61A . . . . -173.3(14) ?
N21 P2 N22 C61A . . . . 70.7(14) ?
O21 P2 N22 C61B . . . . -32.5(13) ?
N23 P2 N22 C61B . . . . -160.7(12) ?
N21 P2 N22 C61B . . . . 83.3(13) ?
O21 P2 N22 C23A . . . . 154.7(12) ?
N23 P2 N22 C23A . . . . 26.5(12) ?
N21 P2 N22 C23A . . . . -89.5(12) ?
O21 P2 N23 C51 . . . . 105.4(6) ?
N22 P2 N23 C51 . . . . -131.5(5) ?
N21 P2 N23 C51 . . . . -10.3(6) ?
O21 P2 N23 C24 . . . . -65.5(8) ?
N22 P2 N23 C24 . . . . 57.6(8) ?
N21 P2 N23 C24 . . . . 178.7(7) ?
O11 P1 N13 C41 . . . . -130.9(6) ?
N12 P1 N13 C41 . . . . 105.1(6) ?
N11 P1 N13 C41 . . . . -14.7(7) ?
O11 P1 N13 C29 . . . . 48.1(7) ?
N12 P1 N13 C29 . . . . -75.9(7) ?
N11 P1 N13 C29 . . . . 164.2(7) ?
O10 N4 O9 U . . . . 176.7(5) ?
O8 N4 O9 U . . . . -2.8(6) ?
O3 U O9 N4 . . . . 93.5(4) ?
O4 U O9 N4 . . . . -86.6(4) ?
O21 U O9 N4 . . . . 2.3(4) ?
O11 U O9 N4 . . . . -176.3(4) ?
O6 U O9 N4 . . . . -177.4(3) ?
O8 U O9 N4 . . . . 1.7(3) ?
O5 U O9 N4 . . . . -75(3) ?
N3 U O9 N4 . . . . -173.5(4) ?
U O5 N3 O7 . . . . 177.9(6) ?
U O5 N3 O6 . . . . -0.3(6) ?
U O6 N3 O7 . . . . -177.9(6) ?
U O6 N3 O5 . . . . 0.3(6) ?
O3 U N3 O7 . . . . 143(12) ?
O4 U N3 O7 . . . . -36(12) ?
O21 U N3 O7 . . . . -126(12) ?
O11 U N3 O7 . . . . 53(12) ?
O6 U N3 O7 . . . . 57(12) ?
O8 U N3 O7 . . . . -121(12) ?
O9 U N3 O7 . . . . 50(13) ?
O5 U N3 O7 . . . . -123(13) ?
N4 U N3 O7 . . . . -51(14) ?
O3 U N3 O5 . . . . -93.6(4) ?
O4 U N3 O5 . . . . 86.8(4) ?
O21 U N3 O5 . . . . -2.9(4) ?
O11 U N3 O5 . . . . 175.8(4) ?
O6 U N3 O5 . . . . -179.6(6) ?
O8 U N3 O5 . . . . 1.8(6) ?
O9 U N3 O5 . . . . 173.2(4) ?
N4 U N3 O5 . . . . 72(3) ?
O3 U N3 O6 . . . . 86.1(4) ?
O4 U N3 O6 . . . . -93.5(4) ?
O21 U N3 O6 . . . . 176.7(4) ?
O11 U N3 O6 . . . . -4.6(4) ?
O8 U N3 O6 . . . . -178.5(4) ?
O9 U N3 O6 . . . . -7.1(6) ?
O5 U N3 O6 . . . . 179.6(6) ?
N4 U N3 O6 . . . . -108(3) ?
O11 P1 N12 C31 . . . . 46.0(6) ?
N13 P1 N12 C31 . . . . 172.6(5) ?
N11 P1 N12 C31 . . . . -69.2(6) ?
O11 P1 N12 C13 . . . . -149.1(6) ?
N13 P1 N12 C13 . . . . -22.5(7) ?
N11 P1 N12 C13 . . . . 95.7(6) ?
C24 N23 C51 C56 . . . . 98.3(9) ?
P2 N23 C51 C56 . . . . -72.9(8) ?
C24 N23 C51 C52 . . . . -77.4(9) ?
P2 N23 C51 C52 . . . . 111.4(7) ?
P2 N21 C21 O22 . . . . -2.3(10) ?
P2 N21 C21 C22 . . . . 178.4(5) ?
C56 C51 C52 C53 . . . . 4.4(11) ?
N23 C51 C52 C53 . . . . -179.8(7) ?
C29 N13 C41 C46 . . . . -107.2(10) ?
P1 N13 C41 C46 . . . . 71.8(10) ?
C29 N13 C41 C42 . . . . 69.2(11) ?
P1 N13 C41 C42 . . . . -111.9(8) ?
P1 N11 C11 O12 . . . . -9.6(10) ?
P1 N11 C11 C12 . . . . 173.6(4) ?
C13 N12 C31 C36 . . . . -68.8(9) ?
P1 N12 C31 C36 . . . . 97.5(8) ?
C13 N12 C31 C32 . . . . 110.2(8) ?
P1 N12 C31 C32 . . . . -83.5(8) ?
C52 C51 C56 C55 . . . . -4.8(12) ?
N23 C51 C56 C55 . . . . 179.5(8) ?
C51 C52 C53 C54 . . . . -1.0(14) ?
O22 C21 C22 Cl4 . . . . 3.8(10) ?
N21 C21 C22 Cl4 . . . . -176.9(6) ?
O22 C21 C22 Cl6 . . . . -124.2(7) ?
N21 C21 C22 Cl6 . . . . 55.1(8) ?
O22 C21 C22 Cl5 . . . . 122.7(7) ?
N21 C21 C22 Cl5 . . . . -58.0(8) ?
C52 C53 C54 C55 . . . . -2.1(18) ?
C36 C31 C32 C33 . . . . 2.7(12) ?
N12 C31 C32 C33 . . . . -176.4(8) ?
C32 C31 C36 C35 . . . . -3.8(14) ?
N12 C31 C36 C35 . . . . 175.3(9) ?
O12 C11 C12 Cl1A . . . . -127.1(9) ?
N11 C11 C12 Cl1A . . . . 49.9(9) ?
O12 C11 C12 Cl2A . . . . 1.9(11) ?
N11 C11 C12 Cl2A . . . . 178.9(8) ?
O12 C11 C12 Cl3B . . . . 147.6(8) ?
N11 C11 C12 Cl3B . . . . -35.4(9) ?
O12 C11 C12 Cl2B . . . . 22.8(10) ?
N11 C11 C12 Cl2B . . . . -160.2(8) ?
O12 C11 C12 Cl3A . . . . 121.4(10) ?
N11 C11 C12 Cl3A . . . . -61.6(9) ?
O12 C11 C12 Cl1B . . . . -92.2(9) ?
N11 C11 C12 Cl1B . . . . 84.8(8) ?
C46 C41 C42 C43 . . . . -3.6(15) ?
N13 C41 C42 C43 . . . . 180.0(9) ?
C53 C54 C55 C56 . . . . 1.7(19) ?
C51 C56 C55 C54 . . . . 1.7(16) ?
C42 C41 C46 C45 . . . . 1.0(16) ?
N13 C41 C46 C45 . . . . 177.3(9) ?
C31 C36 C35 C34 . . . . 2(2) ?
C41 C42 C43 C44 . . . . 2.2(18) ?
C42 C43 C44 C45 . . . . 2(2) ?
C43 C44 C45 C46 . . . . -4.5(19) ?
C41 C46 C45 C44 . . . . 3.0(18) ?
C31 C32 C33 C34 . . . . 0.2(18) ?
C32 C33 C34 C35 . . . . -2(2) ?
C36 C35 C34 C33 . . . . 1(2) ?
C23B N22 C61A C62A . . . . -110(3) ?
C61B N22 C61A C62A . . . . -3(12) ?
C23A N22 C61A C62A . . . . -112(3) ?
P2 N22 C61A C62A . . . . 89(2) ?
C23B N22 C61A C66A . . . . 66(3) ?
C61B N22 C61A C66A . . . . 173(16) ?
C23A N22 C61A C66A . . . . 64(3) ?
P2 N22 C61A C66A . . . . -96(3) ?
C66A C61A C62A C63A . . . . 0(2) ?
N22 C61A C62A C63A . . . . 176(3) ?
C61A C62A C63A C64A . . . . 2(3) ?
C62A C63A C64A C65A . . . . -6(5) ?
C63A C64A C65A C66A . . . . 8(6) ?
C62A C61A C66A C65A . . . . 3(4) ?
N22 C61A C66A C65A . . . . -173(3) ?
C64A C65A C66A C61A . . . . -6(5) ?
C63B C62B C61B C66B . . . . 0(2) ?
C63B C62B C61B N22 . . . . 177(2) ?
C23B N22 C61B C62B . . . . -95(2) ?
C61A N22 C61B C62B . . . . -172(16) ?
C23A N22 C61B C62B . . . . -94(2) ?
P2 N22 C61B C62B . . . . 94(2) ?
C23B N22 C61B C66B . . . . 82(3) ?
C61A N22 C61B C66B . . . . 5(13) ?
C23A N22 C61B C66B . . . . 83(3) ?
P2 N22 C61B C66B . . . . -90(2) ?
C61B C62B C63B C64B . . . . 5(2) ?
C62B C63B C64B C65B . . . . -15(4) ?
C63B C64B C65B C66B . . . . 20(5) ?
C62B C61B C66B C65B . . . . 5(4) ?
N22 C61B C66B C65B . . . . -171(3) ?
C64B C65B C66B C61B . . . . -15(5) ?
